data_1557524
loop_
_publ_author_name
'Yang, Zi-Ni'
'Su, Bao-Jun'
'Wang, Ya-Qi'
'Liao, Hai-Bing'
'Chen, Zhen-Feng'
'Liang, Dong'

_publ_section_title
;
 Isolation, Absolute Configuration, and Biological Activities of Chebulic
 Acid and Brevifolincarboxylic Acid Derivatives from Euphorbia hirta
;
_journal_name_full 'Journal of Natural Products'
_journal_paper_doi 10.1021/acs.jnatprod.9b00877
_journal_year 2020
_chemical_absolute_configuration ad
_chemical_formula_moiety 'C20 H24 O11'
_chemical_formula_sum 'C20 H24 O11'
_chemical_formula_weight 440.39
_space_group_crystal_system orthorhombic
_space_group_IT_number 19
_space_group_name_Hall 'P 2ac 2ab'
_space_group_name_H-M_alt 'P 21 21 21'
_atom_sites_solution_hydrogens geom
_atom_sites_solution_primary direct
_audit_creation_date 2019-07-03
_audit_creation_method
;
Olex2 1.2
(compiled 2018.05.29 svn.r3508 for OlexSys, GUI svn.r5506)
;
_cell_angle_alpha 90
_cell_angle_beta 90
_cell_angle_gamma 90
_cell_formula_units_Z 4
_cell_length_a 8.40725(14)
_cell_length_b 9.73467(14)
_cell_length_c 25.8797(4)
_cell_measurement_reflns_used 11045
_cell_measurement_temperature 100.01(10)
_cell_measurement_theta_max 73.3490
_cell_measurement_theta_min 3.4190
_cell_volume 2118.04(6)
_computing_cell_refinement 'CrysAlisPro 1.171.38.43f (Rigaku OD, 2015)'
_computing_data_collection 'CrysAlisPro 1.171.38.43f (Rigaku OD, 2015)'
_computing_data_reduction 'CrysAlisPro 1.171.38.43f (Rigaku OD, 2015)'
_computing_molecular_graphics 'Olex2 (Dolomanov et al., 2009)'
_computing_publication_material 'Olex2 (Dolomanov et al., 2009)'
_computing_structure_refinement 'ShelXL (Sheldrick, 2015)'
_computing_structure_solution 'ShelXS (Sheldrick, 2008)'
_diffrn_ambient_environment N~2~
_diffrn_ambient_temperature 100.01(10)
_diffrn_detector 'CCD plate'
_diffrn_detector_area_resol_mean 5.2684
_diffrn_detector_type AtlasS2
_diffrn_measured_fraction_theta_full 1.000
_diffrn_measured_fraction_theta_max 0.992
_diffrn_measurement_details
;
List of Runs (angles in degrees, time in seconds):

  # Type    Start    End  Width  t~exp~   \w     \q     \k     \f   Frames
--------------------------------------------------------------------------
  1  \w    -66.00  33.00   1.00    1.00    --  -41.11  38.00-150.00   99
  2  \w     23.00  97.00   1.00    1.00    --   41.11-125.00  30.00   74
  3  \w      1.00  82.00   1.00    1.00    --   41.11 -99.00-180.00   81
  4  \w     23.00  97.00   1.00    1.00    --   41.11-125.00-180.00   74
  5  \w     25.00 109.00   1.00    1.00    --  106.95 -95.00 120.00   84
  6  \w     34.00 133.00   1.00    1.00    --  106.95 -45.00   0.00   99
  7  \w     25.00 109.00   1.00    1.00    --  106.95 -95.00  30.00   84
  8  \w     25.00 109.00   1.00    1.00    --  106.95 -95.00 -60.00   84
  9  \w     94.00 178.00   1.00    1.00    --  106.95 125.00   0.00   84
 10  \w     81.00 178.00   1.00    1.00    --  106.95  45.00  60.00   97
 11  \w   -113.00 -13.00   1.00    1.00    --  -41.11 -57.00  60.00  100
 12  \w   -113.00 -13.00   1.00    1.00    --  -41.11 -57.00 -90.00  100
 13  \w   -113.00 -13.00   1.00    1.00    --  -41.11 -57.00 150.00  100
 14  \w     79.00 169.00   1.00    1.00    --  106.95  30.00 -90.00   90
;
_diffrn_measurement_device 'four-circle diffractometer'
_diffrn_measurement_device_type 'SuperNova, Dual, Cu at zero, AtlasS2'
_diffrn_measurement_method '\w scans'
_diffrn_orient_matrix_type 'CrysAlisPro convention (1999,Acta A55,543-557)'
_diffrn_orient_matrix_UB_11 0.1060499000
_diffrn_orient_matrix_UB_12 0.0627275000
_diffrn_orient_matrix_UB_13 0.0424071000
_diffrn_orient_matrix_UB_21 -0.0199166000
_diffrn_orient_matrix_UB_22 -0.1310968000
_diffrn_orient_matrix_UB_23 0.0327258000
_diffrn_orient_matrix_UB_31 0.1480468000
_diffrn_orient_matrix_UB_32 -0.0625587000
_diffrn_orient_matrix_UB_33 -0.0260267000
_diffrn_radiation_monochromator mirror
_diffrn_radiation_probe x-ray
_diffrn_radiation_type CuK\a
_diffrn_radiation_wavelength 1.54184
_diffrn_reflns_av_R_equivalents 0.0305
_diffrn_reflns_av_unetI/netI 0.0281
_diffrn_reflns_Laue_measured_fraction_full 1.000
_diffrn_reflns_Laue_measured_fraction_max 0.992
_diffrn_reflns_limit_h_max 10
_diffrn_reflns_limit_h_min -9
_diffrn_reflns_limit_k_max 10
_diffrn_reflns_limit_k_min -12
_diffrn_reflns_limit_l_max 32
_diffrn_reflns_limit_l_min -31
_diffrn_reflns_number 15020
_diffrn_reflns_point_group_measured_fraction_full 1.000
_diffrn_reflns_point_group_measured_fraction_max 0.981
_diffrn_reflns_theta_full 67.684
_diffrn_reflns_theta_max 73.740
_diffrn_reflns_theta_min 3.416
_diffrn_source 'micro-focus sealed X-ray tube'
_diffrn_source_type 'SuperNova (Cu) X-ray Source'
_exptl_absorpt_coefficient_mu 0.974
_exptl_absorpt_correction_T_max 1.00000
_exptl_absorpt_correction_T_min 0.63905
_exptl_absorpt_correction_type multi-scan
_exptl_absorpt_process_details
;
CrysAlisPro 1.171.38.43f (Rigaku Oxford Diffraction, 2015)
Empirical absorption correction using spherical harmonics,
 implemented in SCALE3 ABSPACK scaling algorithm.
;
_exptl_crystal_colour colourless
_exptl_crystal_colour_primary colourless
_exptl_crystal_density_diffrn 1.381
_exptl_crystal_description block
_exptl_crystal_F_000 928
_exptl_crystal_size_max 0.12
_exptl_crystal_size_mid 0.11
_exptl_crystal_size_min 0.1
_refine_diff_density_max 0.139
_refine_diff_density_min -0.236
_refine_diff_density_rms 0.043
_refine_ls_abs_structure_details
;
 Flack x determined using 1599 quotients [(I+)-(I-)]/[(I+)+(I-)]
 (Parsons, Flack and Wagner, Acta Cryst. B69 (2013) 249-259).
;
_refine_ls_abs_structure_Flack -0.07(9)
_refine_ls_extinction_method none
_refine_ls_goodness_of_fit_ref 1.126
_refine_ls_hydrogen_treatment constr
_refine_ls_matrix_type full
_refine_ls_number_parameters 286
_refine_ls_number_reflns 4202
_refine_ls_number_restraints 0
_refine_ls_restrained_S_all 1.126
_refine_ls_R_factor_all 0.0355
_refine_ls_R_factor_gt 0.0330
_refine_ls_shift/su_max 0.000
_refine_ls_shift/su_mean 0.000
_refine_ls_structure_factor_coef Fsqd
_refine_ls_weighting_details 'w=1/[\s^2^(Fo^2^)+(0.0375P)^2^+0.5138P] where P=(Fo^2^+2Fc^2^)/3'
_refine_ls_weighting_scheme calc
_refine_ls_wR_factor_gt 0.0825
_refine_ls_wR_factor_ref 0.0838
_reflns_Friedel_coverage 0.717
_reflns_Friedel_fraction_full 0.999
_reflns_Friedel_fraction_max 0.965
_reflns_number_gt 4034
_reflns_number_total 4202
_reflns_threshold_expression 'I > 2\s(I)'
_cod_data_source_file np9b00877_si_006.cif
_cod_data_source_block ehl-33
_cod_database_code 1557524
_shelx_shelxl_version_number 2018/3
_shelx_space_group_comment
;
The symmetry employed for this shelxl refinement is uniquely defined
by the following loop, which should always be used as a source of
symmetry information in preference to the above space-group names.
They are only intended as comments.
;
_reflns_odcompleteness_completeness 99.95
_reflns_odcompleteness_iscentric 1
_reflns_odcompleteness_theta 66.97
_olex2_refinement_description
;
1. Fixed Uiso
 At 1.2 times of:
  All C(H) groups, All C(H,H) groups
 At 1.5 times of:
  All C(H,H,H) groups, All O(H) groups
2.a Ternary CH refined with riding coordinates:
 C4(H4A), C11(H11), C3(H3A)
2.b Secondary CH2 refined with riding coordinates:
 C12(H12A,H12B), C3'(H3'A,H3'B), C5'(H5'A,H5'B), C1'(H1'A,H1'B)
2.c Aromatic/amide H refined with riding coordinates:
 C8(H8)
2.d Idealised Me refined as rotating group:
 C6'(H6'A,H6'B,H6'C), C4'(H4'A,H4'B,H4'C), C2'(H2'A,H2'B,H2'C)
2.e Idealised tetrahedral OH refined as rotating group:
 O4(H4), O3(H3), O5(H5)
;
_olex2_submission_special_instructions 'No special instructions were received'
_oxdiff_exptl_absorpt_empirical_details
;
Empirical correction (ABSPACK) includes:
- Absorption correction using spherical harmonics
- Frame scaling
;
_oxdiff_exptl_absorpt_empirical_full_max 1.322
_oxdiff_exptl_absorpt_empirical_full_min 0.599

loop_
_space_group_symop_operation_xyz
'x, y, z'
'-x+1/2, -y, z+1/2'
'-x, y+1/2, -z+1/2'
'x+1/2, -y+1/2, -z'

loop_
_atom_site_label
_atom_site_type_symbol
_atom_site_fract_x
_atom_site_fract_y
_atom_site_fract_z
_atom_site_U_iso_or_equiv
_atom_site_adp_type
_atom_site_occupancy
_atom_site_site_symmetry_order
_atom_site_calc_flag
_atom_site_refinement_flags_posn
_atom_site_refinement_flags_adp
_atom_site_refinement_flags_occupancy
_atom_site_disorder_assembly
_atom_site_disorder_group
O2 O 0.4310(2) 0.57624(15) 0.70571(6) 0.0208(3) Uani 1 1 d . . . . .
O8 O 0.26468(18) 0.78976(15) 0.56838(6) 0.0190(3) Uani 1 1 d . . . . .
O4 O 0.1607(2) 0.06919(15) 0.57819(6) 0.0205(3) Uani 1 1 d . . . . .
H4 H 0.190762 -0.009677 0.583544 0.031 Uiso 1 1 calc GR . . . .
O3 O 0.1399(2) 0.34528(15) 0.56013(6) 0.0197(3) Uani 1 1 d . . . . .
H3 H 0.115353 0.280906 0.541322 0.030 Uiso 1 1 calc GR . . . .
O5 O 0.3246(2) -0.02791(16) 0.66213(6) 0.0243(4) Uani 1 1 d . . . . .
H5 H 0.370533 -0.044906 0.689344 0.037 Uiso 1 1 calc GR . . . .
O1 O 0.5503(2) 0.40571(16) 0.74576(6) 0.0228(4) Uani 1 1 d . . . . .
O9 O 0.52085(19) 0.78918(16) 0.54308(7) 0.0233(4) Uani 1 1 d . . . . .
O7 O 0.6543(2) 0.37718(17) 0.59521(7) 0.0277(4) Uani 1 1 d . . . . .
O11 O 0.0326(2) 0.67897(18) 0.68083(7) 0.0293(4) Uani 1 1 d . . . . .
O6 O 0.5464(3) 0.26363(17) 0.52885(7) 0.0366(5) Uani 1 1 d . . . . .
O10 O 0.1308(3) 0.5439(2) 0.74405(7) 0.0377(5) Uani 1 1 d . . . . .
C10 C 0.2959(3) 0.3917(2) 0.63384(8) 0.0140(4) Uani 1 1 d . . . . .
C5 C 0.2232(3) 0.2972(2) 0.60148(8) 0.0146(4) Uani 1 1 d . . . . .
C1 C 0.4571(3) 0.4401(2) 0.71227(8) 0.0180(4) Uani 1 1 d . . . . .
C14 C 0.3936(3) 0.7352(2) 0.56619(8) 0.0166(4) Uani 1 1 d . . . . .
C9 C 0.3766(3) 0.3441(2) 0.67743(8) 0.0145(4) Uani 1 1 d . . . . .
C7 C 0.3181(3) 0.1112(2) 0.65507(8) 0.0165(4) Uani 1 1 d . . . . .
C6 C 0.2341(3) 0.1559(2) 0.61182(8) 0.0153(4) Uani 1 1 d . . . . .
C4 C 0.2933(3) 0.5443(2) 0.62239(8) 0.0150(4) Uani 1 1 d . . . . .
H4A H 0.192594 0.566550 0.605236 0.018 Uiso 1 1 calc R . . . .
C8 C 0.3891(3) 0.2039(2) 0.68794(8) 0.0169(4) Uani 1 1 d . . . . .
H8 H 0.444732 0.173413 0.716817 0.020 Uiso 1 1 calc R . . . .
C13 C 0.5580(3) 0.3669(2) 0.55474(9) 0.0248(5) Uani 1 1 d . . . . .
C11 C 0.4318(3) 0.5929(2) 0.58751(8) 0.0165(4) Uani 1 1 d . . . . .
H11 H 0.527257 0.600610 0.609035 0.020 Uiso 1 1 calc R . . . .
C3 C 0.2997(3) 0.6210(2) 0.67396(8) 0.0181(5) Uani 1 1 d . . . . .
H3A H 0.315701 0.718683 0.666334 0.022 Uiso 1 1 calc R . . . .
C12 C 0.4706(3) 0.4973(2) 0.54208(9) 0.0222(5) Uani 1 1 d . . . . .
H12A H 0.371487 0.472914 0.525212 0.027 Uiso 1 1 calc R . . . .
H12B H 0.533590 0.548577 0.517302 0.027 Uiso 1 1 calc R . . . .
C15 C 0.1459(3) 0.6078(2) 0.70460(9) 0.0244(5) Uani 1 1 d . . . . .
C3' C 0.4954(3) 0.9145(2) 0.51265(10) 0.0274(6) Uani 1 1 d . . . . .
H3'A H 0.596826 0.958207 0.505711 0.033 Uiso 1 1 calc R . . . .
H3'B H 0.430335 0.978370 0.532185 0.033 Uiso 1 1 calc R . . . .
C6' C -0.2254(3) 0.7772(3) 0.67380(11) 0.0383(7) Uani 1 1 d . . . . .
H6'A H -0.232244 0.740018 0.639517 0.057 Uiso 1 1 calc GR . . . .
H6'B H -0.180200 0.867689 0.672339 0.057 Uiso 1 1 calc GR . . . .
H6'C H -0.329861 0.781981 0.688656 0.057 Uiso 1 1 calc GR . . . .
C5' C -0.1221(3) 0.6866(3) 0.70640(12) 0.0394(7) Uani 1 1 d . . . . .
H5'A H -0.110757 0.724878 0.740804 0.047 Uiso 1 1 calc R . . . .
H5'B H -0.168587 0.595703 0.709325 0.047 Uiso 1 1 calc R . . . .
C4' C 0.4142(3) 0.8806(3) 0.46243(11) 0.0311(6) Uani 1 1 d . . . . .
H4'A H 0.404123 0.962460 0.442004 0.047 Uiso 1 1 calc GR . . . .
H4'B H 0.310457 0.843670 0.469334 0.047 Uiso 1 1 calc GR . . . .
H4'C H 0.476171 0.814012 0.443901 0.047 Uiso 1 1 calc GR . . . .
C1' C 0.7481(3) 0.2548(3) 0.60757(13) 0.0392(7) Uani 1 1 d . . . . .
H1'A H 0.818797 0.232364 0.579160 0.047 Uiso 1 1 calc R . . . .
H1'B H 0.678674 0.176931 0.613761 0.047 Uiso 1 1 calc R . . . .
C2' C 0.8429(4) 0.2875(4) 0.65549(13) 0.0517(9) Uani 1 1 d . . . . .
H2'A H 0.913622 0.362672 0.648514 0.077 Uiso 1 1 calc GR . . . .
H2'B H 0.903689 0.208328 0.665495 0.077 Uiso 1 1 calc GR . . . .
H2'C H 0.771821 0.312266 0.682979 0.077 Uiso 1 1 calc GR . . . .

loop_
_atom_site_aniso_label
_atom_site_aniso_U_11
_atom_site_aniso_U_22
_atom_site_aniso_U_33
_atom_site_aniso_U_23
_atom_site_aniso_U_13
_atom_site_aniso_U_12
O2 0.0328(9) 0.0124(7) 0.0173(7) -0.0016(6) -0.0065(7) -0.0012(7)
O8 0.0222(8) 0.0137(7) 0.0209(8) 0.0017(6) 0.0021(6) 0.0019(7)
O4 0.0304(9) 0.0104(7) 0.0209(8) -0.0016(6) -0.0098(7) -0.0003(7)
O3 0.0293(9) 0.0135(7) 0.0163(7) 0.0000(6) -0.0094(7) 0.0013(7)
O5 0.0434(10) 0.0095(7) 0.0201(8) 0.0024(6) -0.0129(8) -0.0004(7)
O1 0.0314(9) 0.0184(8) 0.0185(8) -0.0008(6) -0.0081(7) -0.0028(7)
O9 0.0216(8) 0.0171(7) 0.0311(9) 0.0097(7) 0.0029(7) -0.0007(7)
O7 0.0260(9) 0.0207(8) 0.0365(10) 0.0051(7) 0.0078(8) 0.0061(7)
O11 0.0310(9) 0.0299(9) 0.0271(9) 0.0014(7) 0.0102(8) 0.0059(8)
O6 0.0636(13) 0.0175(8) 0.0288(10) -0.0035(7) 0.0227(10) 0.0007(9)
O10 0.0543(13) 0.0329(10) 0.0258(9) 0.0087(8) 0.0158(9) 0.0080(10)
C10 0.0176(10) 0.0109(9) 0.0135(10) 0.0017(8) 0.0021(8) 0.0003(8)
C5 0.0167(10) 0.0136(9) 0.0134(10) 0.0016(8) -0.0013(8) -0.0001(9)
C1 0.0256(11) 0.0144(10) 0.0141(10) -0.0004(8) 0.0012(9) -0.0008(9)
C14 0.0224(11) 0.0132(9) 0.0141(10) 0.0005(8) -0.0010(8) -0.0033(9)
C9 0.0173(10) 0.0137(10) 0.0125(10) -0.0002(8) 0.0004(8) -0.0018(9)
C7 0.0232(11) 0.0108(9) 0.0156(10) 0.0018(8) -0.0005(9) -0.0001(9)
C6 0.0189(10) 0.0127(9) 0.0142(10) -0.0013(8) -0.0019(8) 0.0003(9)
C4 0.0220(11) 0.0095(9) 0.0134(10) -0.0005(8) -0.0004(8) 0.0008(8)
C8 0.0231(11) 0.0146(9) 0.0131(10) 0.0019(8) -0.0025(8) -0.0008(9)
C13 0.0319(13) 0.0185(11) 0.0240(12) 0.0017(9) 0.0162(11) 0.0003(10)
C11 0.0206(11) 0.0127(9) 0.0162(10) 0.0022(8) 0.0009(9) 0.0011(9)
C3 0.0285(12) 0.0117(10) 0.0142(10) 0.0004(8) -0.0008(9) -0.0001(9)
C12 0.0316(13) 0.0175(11) 0.0175(11) -0.0005(9) 0.0055(10) 0.0003(10)
C15 0.0385(14) 0.0146(10) 0.0201(11) -0.0035(9) 0.0075(11) 0.0036(10)
C3' 0.0284(13) 0.0158(11) 0.0381(14) 0.0140(10) 0.0067(11) -0.0020(10)
C6' 0.0273(13) 0.0496(17) 0.0379(15) -0.0139(13) 0.0030(12) 0.0029(14)
C5' 0.0368(15) 0.0399(15) 0.0415(16) -0.0014(13) 0.0205(14) 0.0067(13)
C4' 0.0257(13) 0.0325(13) 0.0350(14) 0.0160(12) 0.0032(11) 0.0006(11)
C1' 0.0338(15) 0.0281(13) 0.0558(18) 0.0147(13) 0.0161(14) 0.0149(12)
C2' 0.0376(16) 0.066(2) 0.0515(19) 0.0257(17) 0.0108(15) 0.0260(17)

loop_
_atom_type_symbol
_atom_type_description
_atom_type_scat_dispersion_real
_atom_type_scat_dispersion_imag
_atom_type_scat_source
C C 0.0181 0.0091 'International Tables Vol C Tables 4.2.6.8 and 6.1.1.4'
H H 0.0000 0.0000 'International Tables Vol C Tables 4.2.6.8 and 6.1.1.4'
O O 0.0492 0.0322 'International Tables Vol C Tables 4.2.6.8 and 6.1.1.4'

loop_
_geom_angle_atom_site_label_1
_geom_angle_atom_site_label_2
_geom_angle_atom_site_label_3
_geom_angle
_geom_angle_site_symmetry_1
_geom_angle_site_symmetry_3
_geom_angle_publ_flag
C1 O2 C3 119.39(17) . . ?
C14 O9 C3' 116.81(17) . . ?
C13 O7 C1' 116.1(2) . . ?
C15 O11 C5' 117.1(2) . . ?
C5 C10 C9 118.81(19) . . ?
C5 C10 C4 121.78(19) . . ?
C9 C10 C4 119.39(19) . . ?
O3 C5 C10 118.22(18) . . ?
O3 C5 C6 121.33(19) . . ?
C10 C5 C6 120.4(2) . . ?
O2 C1 C9 118.22(19) . . ?
O1 C1 O2 117.6(2) . . ?
O1 C1 C9 124.1(2) . . ?
O8 C14 O9 124.55(19) . . ?
O8 C14 C11 124.8(2) . . ?
O9 C14 C11 110.57(18) . . ?
C10 C9 C1 120.68(19) . . ?
C8 C9 C10 121.26(19) . . ?
C8 C9 C1 118.00(19) . . ?
O5 C7 C6 115.93(19) . . ?
O5 C7 C8 123.3(2) . . ?
C8 C7 C6 120.76(19) . . ?
O4 C6 C5 117.16(19) . . ?
O4 C6 C7 123.34(19) . . ?
C7 C6 C5 119.50(19) . . ?
C10 C4 C11 113.76(18) . . ?
C10 C4 C3 107.92(17) . . ?
C3 C4 C11 109.43(17) . . ?
C7 C8 C9 119.2(2) . . ?
O7 C13 C12 114.0(2) . . ?
O6 C13 O7 123.2(2) . . ?
O6 C13 C12 122.7(2) . . ?
C14 C11 C4 109.28(18) . . ?
C14 C11 C12 108.55(17) . . ?
C12 C11 C4 114.95(18) . . ?
O2 C3 C4 112.10(17) . . ?
O2 C3 C15 109.13(18) . . ?
C15 C3 C4 112.49(19) . . ?
C13 C12 C11 116.68(19) . . ?
O11 C15 C3 108.90(19) . . ?
O10 C15 O11 126.0(2) . . ?
O10 C15 C3 125.1(2) . . ?
O9 C3' C4' 110.3(2) . . ?
O11 C5' C6' 106.9(2) . . ?
O7 C1' C2' 107.0(2) . . ?

loop_
_geom_bond_atom_site_label_1
_geom_bond_atom_site_label_2
_geom_bond_distance
_geom_bond_site_symmetry_2
_geom_bond_publ_flag
O2 C1 1.354(3) . ?
O2 C3 1.444(3) . ?
O8 C14 1.208(3) . ?
O4 C6 1.361(3) . ?
O3 C5 1.362(3) . ?
O5 C7 1.367(2) . ?
O1 C1 1.215(3) . ?
O9 C14 1.334(3) . ?
O9 C3' 1.468(3) . ?
O7 C13 1.328(3) . ?
O7 C1' 1.465(3) . ?
O11 C15 1.329(3) . ?
O11 C5' 1.461(3) . ?
O6 C13 1.212(3) . ?
O10 C15 1.203(3) . ?
C10 C5 1.386(3) . ?
C10 C9 1.396(3) . ?
C10 C4 1.514(3) . ?
C5 C6 1.404(3) . ?
C1 C9 1.464(3) . ?
C14 C11 1.525(3) . ?
C9 C8 1.396(3) . ?
C7 C6 1.393(3) . ?
C7 C8 1.376(3) . ?
C4 C11 1.548(3) . ?
C4 C3 1.530(3) . ?
C13 C12 1.503(3) . ?
C11 C12 1.534(3) . ?
C3 C15 1.523(3) . ?
C3' C4' 1.505(4) . ?
C6' C5' 1.498(4) . ?
C1' C2' 1.508(5) . ?
